data_2009392
loop_
_publ_author_name
'Zukerman-Schpector, J.'
'Pinto, A.Da C.'
'Silva, J.F.M.Da '
'Silva, R.B.Da '

_publ_section_title
;
 Structure of 2'-(<i>N</i>-isopropyloxamoyl)acetanilide,
 C~13~H~16~N~2~O~3~
;
_journal_issue 1
_journal_name_full 'Acta Crystallographica Section C'
_journal_page_first 87
_journal_page_last 88
_journal_paper_doi 10.1107/S0108270193004834
_journal_volume 50
_journal_year 1994
_chemical_formula_sum 'C13 H16 N2 O3'
_chemical_formula_weight 248.28
_symmetry_cell_setting monoclinic
_symmetry_space_group_name_Hall '-P 2yab'
_symmetry_space_group_name_H-M 'P 1 21/a 1'
_atom_type_scat_source 'SHELX76 (Sheldrick, 1976)'
_cell_angle_alpha 90.
_cell_angle_beta 107.520(10)
_cell_angle_gamma 90.
_cell_formula_units_Z 4
_cell_length_a 9.892(2)
_cell_length_b 9.8460(10)
_cell_length_c 14.169(2)
_cell_measurement_reflns_used 23
_cell_measurement_temperature 292
_cell_measurement_theta_max 18
_cell_measurement_theta_min 9
_cell_volume 1316.0(4)
_diffrn_measurement_device 'Enraf-Nonius CAD4'
_diffrn_measurement_method \w/2\q
_diffrn_radiation_type MoK\a
_diffrn_radiation_wavelength 0.71073
_diffrn_reflns_av_R_equivalents 0.016
_diffrn_reflns_limit_h_max 11
_diffrn_reflns_limit_h_min -11
_diffrn_reflns_limit_k_max 11
_diffrn_reflns_limit_k_min 0
_diffrn_reflns_limit_l_max 16
_diffrn_reflns_limit_l_min 0
_diffrn_reflns_number 2075
_diffrn_reflns_theta_max 25
_diffrn_standards_decay_% +-1.0
_diffrn_standards_interval_time 30
_diffrn_standards_number 1
_exptl_absorpt_coefficient_mu 0.84
_exptl_absorpt_correction_type none
_exptl_crystal_colour Colourless
_exptl_crystal_density_diffrn 1.25
_exptl_crystal_description Irregular
_exptl_crystal_size_max 0.25
_exptl_crystal_size_mid 0.20
_exptl_crystal_size_min 0.18
_refine_diff_density_max 0.30
_refine_diff_density_min -0.21
_refine_ls_extinction_method none
_refine_ls_goodness_of_fit_obs 1.69
_refine_ls_hydrogen_treatment 'one overall U~iso~'
_refine_ls_number_parameters 164
_refine_ls_number_reflns 1361
_refine_ls_R_factor_obs 0.053
_refine_ls_shift/esd_max 0.001
_refine_ls_structure_factor_coef F
_refine_ls_weighting_details 'w = [\s^2^(|F~o~| + 0.0006|F~o~|^2^]^-1^'
_refine_ls_weighting_scheme calc
_refine_ls_wR_factor_obs 0.059
_reflns_number_observed 1361
_reflns_number_total 1993
_reflns_observed_criterion I>3\s(I)
_cod_data_source_file li1048.cif
_cod_data_source_block li1048_structure_1_of_1
_cod_depositor_comments
;
The following automatic conversions were performed:

'_refine_ls_weighting_scheme' value 'w = [\s^2^(|F~o~| +
0.0006|F~o~|^2^]^-1^' was changed to 'calc'. New tag
'_refine_ls_weighting_details' was created. The value of the new tag
was set to 'w = [\s^2^(|F~o~| + 0.0006|F~o~|^2^]^-1^'.

Automatic conversion script
Id: cif_fix_values 3143 2015-03-26 13:38:13Z robertas 
;
_cod_original_cell_volume 1315.9(7)
_cod_original_sg_symbol_H-M 'P 21/a'
_cod_database_code 2009392

loop_
_atom_site_label
_atom_site_fract_x
_atom_site_fract_y
_atom_site_fract_z
N(1) .4467(3) .1739(3) .1267(2)
N(2) .2664(3) .2795(3) .3601(2)
O(1) .4750(2) .2108(3) .3442(2)
O(2) .1529(2) .0485(3) .2619(2)
O(3) .2218(2) .2385(3) .1103(2)
C(2) .3469(3) .1995(3) .3256(2)
C(3) .2711(3) .0805(3) .2619(2)
C(4) .3565(4) -.1446(4) .2373(3)
C(5) .4402(5) -.2364(4) .2062(3)
C(6) .5213(4) -.1908(5) .1486(3)
C(7) .5216(4) -.0553(4) .1250(3)
C(8) .4395(3) .0386(4) .1564(2)
C(9) .3567(3) -.0056(3) .2154(2)
C(10) .3394(3) .2652(4) .1023(2)
C(11) .3712(4) .3969(4) .0643(3)
C(12) .3256(4) .3931(4) .4256(3)
C(13) .2808(9) .5206(6) .3764(5)
C(14) .2930(10) .3835(8) .5173(5)
H(1) .5407 .2009 .1137
H(2) .1628 .2680 .3393
H(4) .3086 -.1634 .2939
H(5) .4373 -.3393 .2259
H(6) .6017 -.2611 .1318
H(7) .5796 -.0242 .0776
H(11) .4589 .4076 .0571
H'(11) .3639 .4626 .1204
H"(11) .3177 .4380 .0033
H(12) .4382 .3901 .4519
H(13) .3115 .5976 .4054
H'(13) .3023 .5251 .3134
H"(13) .1769 .5293 .3578
H(14) .3270 .4691 .5556
H'(14) .3265 .2954 .5509
H"(14) .1921 .3839 .5083

loop_
_geom_angle_atom_site_label_1
_geom_angle_atom_site_label_2
_geom_angle_atom_site_label_3
_geom_angle
_geom_angle_publ_flag
C(8) N(1) C(10) 126.8(3) yes
C(2) N(2) C(12) 121.6(3) yes
N(2) C(2) O(1) 124.9(3) yes
N(2) C(2) C(3) 115.7(3) yes
O(1) C(2) C(3) 119.4(3) yes
O(2) C(3) C(2) 120.1(3) yes
O(2) C(3) C(9) 122.1(3) yes
C(2) C(3) C(9) 117.1(3) yes
C(5) C(4) C(9) 121.7(4) yes
C(4) C(5) C(6) 119.0(4) yes
C(5) C(6) C(7) 120.2(4) yes
C(6) C(7) C(8) 121.6(4) yes
N(1) C(8) C(7) 116.6(3) yes
N(1) C(8) C(9) 124.3(3) yes
C(7) C(8) C(9) 119.1(3) yes
C(3) C(9) C(4) 114.8(3) yes
C(3) C(9) C(8) 126.9(3) yes
C(4) C(9) C(8) 118.3(3) yes
N(1) C(10) O(3) 121.6(3) yes
N(1) C(10) C(11) 116.1(3) yes
O(3) C(10) C(11) 122.2(3) yes
N(2) C(12) C(13) 110.8(4) yes
N(2) C(12) C(14) 111.7(4) yes
C(13) C(12) C(14) 112.1(5) yes

loop_
_geom_bond_atom_site_label_1
_geom_bond_atom_site_label_2
_geom_bond_distance
_geom_bond_publ_flag
N(1) C(8) 1.405(5) yes
N(1) C(10) 1.354(5) yes
N(2) C(2) 1.314(5) yes
N(2) C(12) 1.459(5) yes
O(1) C(2) 1.219(4) yes
O(2) C(3) 1.211(4) yes
O(3) C(10) 1.231(4) yes
C(2) C(3) 1.530(5) yes
C(3) C(9) 1.485(5) yes
C(4) C(5) 1.384(6) yes
C(4) C(9) 1.403(5) yes
C(5) C(6) 1.380(6) yes
C(6) C(7) 1.376(6) yes
C(7) C(8) 1.389(5) yes
C(8) C(9) 1.404(5) yes
C(10) C(11) 1.474(5) yes
C(12) C(13) 1.440(7) yes
C(12) C(14) 1.433(9) yes
